data_2106574
loop_
_publ_author_name
'Nyberg, B.'

_publ_section_title
;
 The crystal structure of (N H4)2 (Cu (H2 O)6) (Cu S O3)4
;
_journal_name_full 'Acta Crystallographica B (24,1968-38,1982)'
_journal_page_first 1418
_journal_page_last 1421
_journal_volume 34
_journal_year 1978
_chemical_formula_sum 'Cu5 H20 N2 O18 S4'
_chemical_name_systematic '(N H4)2 (Cu (H2 O)6) (Cu S O3)4'
_space_group_IT_number 86
_symmetry_space_group_name_Hall '-P 4bc'
_symmetry_space_group_name_H-M 'P 42/n :2'
_cell_angle_alpha 90
_cell_angle_beta 90
_cell_angle_gamma 90
_cell_formula_units_Z 8
_cell_length_a 14.876
_cell_length_b 14.876
_cell_length_c 17.218
_cell_volume 3810.264
_citation_journal_id_ASTM ACBCAR
_cod_data_source_file Nyberg_ACBCAR_1978_671.cif
_cod_data_source_block H20Cu5N2O18S4
_cod_original_formula_sum 'H20 Cu5 N2 O18 S4'
_cod_database_code 2106574

loop_
_symmetry_equiv_pos_as_xyz
x,y,z
-y,x+1/2,z+1/2
-x+1/2,-y+1/2,z
y+1/2,-x,z+1/2
-x,-y,-z
y,-x-1/2,-z-1/2
x-1/2,y-1/2,-z
-y-1/2,x,-z-1/2

loop_
_atom_site_label
_atom_site_type_symbol
_atom_site_fract_x
_atom_site_fract_y
_atom_site_fract_z
_atom_site_occupancy
_atom_site_U_iso_or_equiv
S1 S+4 0.7711 0.8978 0.329 1 0.0
S4 S+4 0.1019 0.2746 0.1742 1 0.0
S2 S+4 0.7744 0.1028 0.1721 1 0.0
N2 N-3 0.25 0.75 0.4997 1 0.0
O6 O-2 0.689 0.1382 0.1327 1 0.0
Cu2 Cu+2 0 0 0 1 0.0
O16 O-2 0.6203 0.0144 0.5455 1 0.0
O9 O-2 0.8443 0.8397 0.3639 1 0.0
Cu4 Cu+1 0.7692 0.1085 0.2981 1 0.0
O7 O-2 0.877 0.1799 0.3571 1 0.0
O11 O-2 0.8356 0.3364 0.3676 1 0.0
O18 O-2 0.4997 0.4329 0.6222 1 0.0
Cu6 Cu+1 0.1102 0.2756 0.2984 1 0.0
O3 O-2 0.9909 0.2942 0.3601 1 0.0
Cu5 Cu+1 0.8898 0.2767 0.2017 1 0.0
O15 O-2 0.633 0.4786 0.4966 1 0.0
O4 O-2 0.0101 0.2987 0.1411 1 0.0
O10 O-2 0.8505 0.1603 0.1398 1 0.0
O8 O-2 0.1251 0.1829 0.1402 1 0.0
O12 O-2 0.1667 0.341 0.1354 1 0.0
O13 O-2 0.4784 0.1331 0.5012 1 0.0
O5 O-2 0.6838 0.8659 0.3643 1 0.0
Cu3 Cu+1 0.7711 0.8909 0.2025 1 0.0
O17 O-2 0.4863 0.3798 0.452 1 0.0
O1 O-2 0.786 0.9906 0.362 1 0.0
N1 N-3 0.25 0.25 0.5038 1 0.0
O14 O-2 0.5661 0.0026 0.3768 1 0.0
Cu1 Cu+2 0 0 0.5 1 0.0
N3 N-3 0.5008 0.4517 0.2502 1 0.0
S3 S+4 0.899 0.2717 0.3264 1 0.0
O2 O-2 0.7887 0.0098 0.1393 1 0.0
